data_1512412
loop_
_publ_author_name
'Rui-hong Zhang'
'Qing-lun Wang'
'Guang-ming Yang'

_publ_section_title
;
 Synthesis and crystal structures of the first cobalt complexes of
 macrocyclic oxamido
;
_journal_name_full
;
Inorganica Chimica Acta
;
_journal_page_first 178
_journal_page_last 183
_journal_paper_doi 10.1016/j.ica.2012.04.022
_journal_volume 390
_journal_year 2012
_chemical_formula_sum 'C20 H18 Co N4 O2'
_chemical_formula_weight 405.31
_chemical_name_systematic
; 
 ? 
;
_space_group_IT_number 4
_symmetry_cell_setting monoclinic
_symmetry_space_group_name_Hall 'P 2yb'
_symmetry_space_group_name_H-M 'P 1 21 1'
_atom_sites_solution_hydrogens geom
_atom_sites_solution_primary direct
_atom_sites_solution_secondary difmap
_audit_creation_method SHELXL-97
_cell_angle_alpha 90.00
_cell_angle_beta 106.672(3)
_cell_angle_gamma 90.00
_cell_formula_units_Z 2
_cell_length_a 9.182(2)
_cell_length_b 7.4731(17)
_cell_length_c 13.494(3)
_cell_measurement_reflns_used 3689
_cell_measurement_temperature 294(2)
_cell_measurement_theta_max 26.33
_cell_measurement_theta_min 2.73
_cell_volume 887.0(3)
_computing_cell_refinement 'Bruker SMART'
_computing_data_collection 'Bruker SMART'
_computing_data_reduction 'Bruker SAINT'
_computing_molecular_graphics 'Bruker SHELXTL'
_computing_publication_material 'Bruker SHELXTL'
_computing_structure_refinement 'SHELXL-97 (Sheldrick, 1997)'
_computing_structure_solution 'SHELXS-97 (Sheldrick, 1990)'
_diffrn_ambient_temperature 294(2)
_diffrn_measured_fraction_theta_full 0.997
_diffrn_measured_fraction_theta_max 0.997
_diffrn_measurement_device_type 'CCD area detector'
_diffrn_measurement_method 'phi and omega scans'
_diffrn_radiation_monochromator graphite
_diffrn_radiation_source 'fine-focus sealed tube'
_diffrn_radiation_type MoK\a
_diffrn_radiation_wavelength 0.71073
_diffrn_reflns_av_R_equivalents 0.0178
_diffrn_reflns_av_sigmaI/netI 0.0423
_diffrn_reflns_limit_h_max 10
_diffrn_reflns_limit_h_min -6
_diffrn_reflns_limit_k_max 8
_diffrn_reflns_limit_k_min -8
_diffrn_reflns_limit_l_max 12
_diffrn_reflns_limit_l_min -16
_diffrn_reflns_number 4458
_diffrn_reflns_theta_full 25.01
_diffrn_reflns_theta_max 25.01
_diffrn_reflns_theta_min 1.58
_exptl_absorpt_coefficient_mu 0.991
_exptl_absorpt_correction_T_max 1.000000
_exptl_absorpt_correction_T_min 0.765525
_exptl_absorpt_correction_type multi-scan
_exptl_absorpt_process_details SADABS
_exptl_crystal_density_diffrn 1.518
_exptl_crystal_density_method 'not measured'
_exptl_crystal_F_000 418
_exptl_crystal_size_max 0.18
_exptl_crystal_size_mid 0.16
_exptl_crystal_size_min 0.12
_refine_diff_density_max 0.210
_refine_diff_density_min -0.220
_refine_diff_density_rms 0.044
_refine_ls_abs_structure_details 'Flack H D (1983), Acta Cryst. A39, 876-881'
_refine_ls_abs_structure_Flack -0.005(13)
_refine_ls_extinction_coef 0.0174(14)
_refine_ls_extinction_expression Fc^*^=kFc[1+0.001xFc^2^\l^3^/sin(2\q)]^-1/4^
_refine_ls_extinction_method SHELXL
_refine_ls_goodness_of_fit_ref 1.030
_refine_ls_hydrogen_treatment constr
_refine_ls_matrix_type full
_refine_ls_number_parameters 247
_refine_ls_number_reflns 2914
_refine_ls_number_restraints 1
_refine_ls_restrained_S_all 1.030
_refine_ls_R_factor_all 0.0255
_refine_ls_R_factor_gt 0.0234
_refine_ls_shift/su_max 0.004
_refine_ls_shift/su_mean 0.000
_refine_ls_structure_factor_coef Fsqd
_refine_ls_weighting_details 'calc w=1/[\s^2^(Fo^2^)+(0.0271P)^2^+0.0000P] where P=(Fo^2^+2Fc^2^)/3'
_refine_ls_weighting_scheme calc
_refine_ls_wR_factor_gt 0.0593
_refine_ls_wR_factor_ref 0.0606
_reflns_number_gt 2764
_reflns_number_total 2914
_reflns_threshold_expression >2sigma(I)
_cod_data_source_file ICA-2012-390-178-183-2.cif
_cod_data_source_block 070107a
_cod_depositor_comments
;
The following automatic conversions were performed:

'_exptl_absorpt_correction_type' value 'MULTI-SCAN' changed to
'multi-scan' according to the built-in table from CIF Core dictionary
named 'cif_core.dic' version 2.4.1 from
2010-06-29.

'_refine_ls_hydrogen_treatment' value 'CONSTR' changed
to 'constr' according to the built-in table from CIF Core dictionary
named 'cif_core.dic' version 2.4.1 from 2010-06-29.

Automatic conversion script
Id: cif_fix_values 1891 2012-01-12 08:04:46Z andrius 
;
_cod_original_sg_symbol_H-M P2(1)
_cod_database_code 1512412

loop_
_symmetry_equiv_pos_as_xyz
'x, y, z'
'-x, y+1/2, -z'

loop_
_atom_site_label
_atom_site_type_symbol
_atom_site_fract_x
_atom_site_fract_y
_atom_site_fract_z
_atom_site_U_iso_or_equiv
_atom_site_adp_type
_atom_site_occupancy
_atom_site_symmetry_multiplicity
_atom_site_calc_flag
_atom_site_refinement_flags
Co1 Co 0.08454(3) -0.00730(6) 0.601664(17) 0.03369(10) Uani 1 1 d .
O1 O -0.21603(19) -0.1524(3) 0.74220(13) 0.0554(5) Uani 1 1 d .
O2 O -0.34459(17) -0.1579(3) 0.53250(13) 0.0526(4) Uani 1 1 d .
N1 N -0.00187(16) -0.0078(5) 0.71395(11) 0.0359(3) Uani 1 1 d .
N2 N -0.11693(19) -0.0354(3) 0.51308(12) 0.0355(5) Uani 1 1 d .
N3 N 0.17003(19) -0.0312(4) 0.48874(13) 0.0362(5) Uani 1 1 d .
N4 N 0.28736(19) 0.0188(4) 0.69116(14) 0.0398(6) Uani 1 1 d .
C1 C -0.1423(3) -0.0892(3) 0.68584(18) 0.0400(5) Uani 1 1 d .
C2 C -0.2143(2) -0.0987(3) 0.56633(17) 0.0378(5) Uani 1 1 d .
C3 C -0.1687(2) -0.0090(5) 0.40317(14) 0.0382(4) Uani 1 1 d .
C4 C -0.3252(3) 0.0206(5) 0.35156(19) 0.0523(8) Uani 1 1 d .
H4 H -0.3960 0.0158 0.3888 0.063 Uiso 1 1 calc R
C5 C -0.3738(3) 0.0569(4) 0.2451(2) 0.0619(8) Uani 1 1 d .
H5 H -0.4765 0.0758 0.2125 0.074 Uiso 1 1 calc R
C6 C -0.2696(4) 0.0648(4) 0.1874(2) 0.0689(9) Uani 1 1 d .
H6 H -0.3019 0.0923 0.1173 0.083 Uiso 1 1 calc R
C7 C -0.1180(3) 0.0313(4) 0.23588(18) 0.0548(8) Uani 1 1 d .
H7 H -0.0495 0.0341 0.1968 0.066 Uiso 1 1 calc R
C8 C -0.0620(2) -0.0079(5) 0.34435(14) 0.0406(4) Uani 1 1 d .
C9 C 0.1032(3) -0.0431(3) 0.38811(16) 0.0384(6) Uani 1 1 d .
C10 C 0.1965(3) -0.0941(4) 0.31480(19) 0.0533(7) Uani 1 1 d .
H10A H 0.2540 0.0077 0.3042 0.080 Uiso 1 1 calc R
H10B H 0.1293 -0.1319 0.2497 0.080 Uiso 1 1 calc R
H10C H 0.2645 -0.1900 0.3446 0.080 Uiso 1 1 calc R
C11 C 0.3370(3) -0.0645(4) 0.52530(18) 0.0485(7) Uani 1 1 d .
H11A H 0.3854 -0.0114 0.4772 0.058 Uiso 1 1 calc R
H11B H 0.3562 -0.1923 0.5277 0.058 Uiso 1 1 calc R
C12 C 0.4045(2) 0.0160(5) 0.63292(17) 0.0491(7) Uani 1 1 d .
H12A H 0.4914 -0.0544 0.6708 0.059 Uiso 1 1 calc R
H12B H 0.4391 0.1369 0.6265 0.059 Uiso 1 1 calc R
C13 C 0.3356(3) 0.0473(3) 0.79240(19) 0.0462(7) Uani 1 1 d .
C14 C 0.2292(3) 0.0688(3) 0.85553(19) 0.0458(6) Uani 1 1 d .
C15 C 0.2903(3) 0.1260(4) 0.9623(2) 0.0621(8) Uani 1 1 d .
H15 H 0.3949 0.1400 0.9890 0.075 Uiso 1 1 calc R
C16 C 0.1999(4) 0.1604(5) 1.0256(2) 0.0742(9) Uani 1 1 d .
H16 H 0.2436 0.1972 1.0935 0.089 Uiso 1 1 calc R
C17 C 0.0432(4) 0.1401(4) 0.9880(2) 0.0616(8) Uani 1 1 d .
H17 H -0.0183 0.1667 1.0300 0.074 Uiso 1 1 calc R
C18 C -0.0223(3) 0.0796(4) 0.88649(19) 0.0513(6) Uani 1 1 d .
H18 H -0.1270 0.0637 0.8628 0.062 Uiso 1 1 calc R
C19 C 0.0679(3) 0.0419(3) 0.81887(17) 0.0399(6) Uani 1 1 d .
C28 C 0.5058(3) 0.0642(5) 0.8459(2) 0.0808(13) Uani 1 1 d .
H28A H 0.5599 -0.0238 0.8185 0.121 Uiso 1 1 calc R
H28B H 0.5248 0.0454 0.9189 0.121 Uiso 1 1 calc R
H28C H 0.5397 0.1817 0.8340 0.121 Uiso 1 1 calc R

loop_
_atom_site_aniso_label
_atom_site_aniso_U_11
_atom_site_aniso_U_22
_atom_site_aniso_U_33
_atom_site_aniso_U_23
_atom_site_aniso_U_13
_atom_site_aniso_U_12
Co1 0.03060(15) 0.04379(16) 0.02811(14) 0.00124(17) 0.01071(10) 0.00323(17)
O1 0.0540(10) 0.0720(12) 0.0486(10) 0.0078(9) 0.0280(9) -0.0071(9)
O2 0.0316(9) 0.0773(13) 0.0520(10) -0.0068(9) 0.0170(8) -0.0037(9)
N1 0.0328(8) 0.0456(9) 0.0308(8) 0.0014(13) 0.0113(6) 0.0054(13)
N2 0.0328(8) 0.0453(17) 0.0297(8) -0.0005(9) 0.0111(7) 0.0022(9)
N3 0.0347(8) 0.0412(15) 0.0364(9) 0.0012(10) 0.0162(7) 0.0017(10)
N4 0.0321(9) 0.0505(16) 0.0370(9) 0.0027(10) 0.0101(7) 0.0043(10)
C1 0.0411(13) 0.0453(13) 0.0377(12) 0.0033(10) 0.0176(10) 0.0101(10)
C2 0.0323(12) 0.0415(12) 0.0415(12) -0.0018(10) 0.0136(10) 0.0062(10)
C3 0.0395(10) 0.0402(10) 0.0324(9) -0.0013(16) 0.0063(8) -0.0021(16)
C4 0.0466(13) 0.061(2) 0.0449(13) 0.0012(13) 0.0062(10) 0.0002(13)
C5 0.0528(16) 0.071(2) 0.0478(15) 0.0052(12) -0.0085(13) 0.0017(13)
C6 0.084(2) 0.077(2) 0.0323(14) 0.0022(12) -0.0043(15) -0.0082(16)
C7 0.0691(17) 0.062(2) 0.0315(12) -0.0017(11) 0.0120(11) -0.0098(13)
C8 0.0500(11) 0.0408(11) 0.0309(10) -0.0012(16) 0.0111(8) -0.0013(17)
C9 0.0466(12) 0.0377(19) 0.0367(11) -0.0043(9) 0.0212(9) -0.0070(10)
C10 0.0635(17) 0.0607(16) 0.0440(14) -0.0109(12) 0.0286(13) -0.0082(13)
C11 0.0416(13) 0.0642(18) 0.0463(13) 0.0038(11) 0.0230(11) 0.0078(11)
C12 0.0308(10) 0.074(2) 0.0442(12) 0.0074(14) 0.0129(9) 0.0068(14)
C13 0.0398(12) 0.0566(19) 0.0382(13) -0.0023(10) 0.0048(10) 0.0088(10)
C14 0.0490(14) 0.0526(14) 0.0331(12) -0.0010(10) 0.0073(11) 0.0077(11)
C15 0.0597(17) 0.082(2) 0.0387(14) -0.0136(14) 0.0044(13) 0.0036(15)
C16 0.089(2) 0.094(2) 0.0360(15) -0.0164(15) 0.0125(15) 0.0027(18)
C17 0.084(2) 0.071(2) 0.0389(14) -0.0041(13) 0.0325(14) 0.0033(16)
C18 0.0591(16) 0.0619(16) 0.0386(14) 0.0029(12) 0.0230(12) 0.0003(13)
C19 0.0480(13) 0.0415(17) 0.0319(11) 0.0030(8) 0.0142(10) 0.0073(9)
C28 0.0416(15) 0.136(4) 0.0551(18) -0.0239(18) -0.0015(13) 0.0074(16)

loop_
_atom_type_symbol
_atom_type_description
_atom_type_scat_dispersion_real
_atom_type_scat_dispersion_imag
_atom_type_scat_source
C C 0.0033 0.0016 'International Tables Vol C Tables 4.2.6.8 and 6.1.1.4'
H H 0.0000 0.0000 'International Tables Vol C Tables 4.2.6.8 and 6.1.1.4'
N N 0.0061 0.0033 'International Tables Vol C Tables 4.2.6.8 and 6.1.1.4'
O O 0.0106 0.0060 'International Tables Vol C Tables 4.2.6.8 and 6.1.1.4'
Co Co 0.3494 0.9721 'International Tables Vol C Tables 4.2.6.8 and 6.1.1.4'

loop_
_geom_angle_atom_site_label_1
_geom_angle_atom_site_label_2
_geom_angle_atom_site_label_3
_geom_angle
N1 Co1 N2 87.01(7)
N1 Co1 N3 174.53(16)
N2 Co1 N3 92.09(7)
N1 Co1 N4 92.88(7)
N2 Co1 N4 179.50(14)
N3 Co1 N4 87.98(8)
C1 N1 C19 120.46(18)
C1 N1 Co1 110.68(15)
C19 N1 Co1 128.30(15)
C2 N2 C3 120.84(18)
C2 N2 Co1 111.61(14)
C3 N2 Co1 127.42(14)
C9 N3 C11 117.30(18)
C9 N3 Co1 130.43(15)
C11 N3 Co1 111.73(13)
C13 N4 C12 117.58(19)
C13 N4 Co1 129.93(16)
C12 N4 Co1 112.38(14)
O1 C1 N1 128.9(2)
O1 C1 C2 118.1(2)
N1 C1 C2 113.00(19)
O2 C2 N2 129.3(2)
O2 C2 C1 118.5(2)
N2 C2 C1 112.14(19)
C4 C3 C8 119.01(18)
C4 C3 N2 121.04(19)
C8 C3 N2 119.93(17)
C5 C4 C3 120.7(2)
C5 C4 H4 119.6
C3 C4 H4 119.6
C6 C5 C4 120.7(3)
C6 C5 H5 119.6
C4 C5 H5 119.6
C7 C6 C5 119.2(3)
C7 C6 H6 120.4
C5 C6 H6 120.4
C6 C7 C8 122.5(3)
C6 C7 H7 118.7
C8 C7 H7 118.7
C3 C8 C7 117.8(2)
C3 C8 C9 124.32(17)
C7 C8 C9 117.89(19)
N3 C9 C8 121.09(18)
N3 C9 C10 119.9(2)
C8 C9 C10 118.96(19)
C9 C10 H10A 109.5
C9 C10 H10B 109.5
H10A C10 H10B 109.5
C9 C10 H10C 109.5
H10A C10 H10C 109.5
H10B C10 H10C 109.5
N3 C11 C12 110.28(19)
N3 C11 H11A 109.6
C12 C11 H11A 109.6
N3 C11 H11B 109.6
C12 C11 H11B 109.6
H11A C11 H11B 108.1
N4 C12 C11 110.26(19)
N4 C12 H12A 109.6
C11 C12 H12A 109.6
N4 C12 H12B 109.6
C11 C12 H12B 109.6
H12A C12 H12B 108.1
N4 C13 C14 122.0(2)
N4 C13 C28 119.6(2)
C14 C13 C28 118.3(2)
C19 C14 C15 116.7(2)
C19 C14 C13 125.0(2)
C15 C14 C13 118.2(2)
C16 C15 C14 122.8(3)
C16 C15 H15 118.6
C14 C15 H15 118.6
C15 C16 C17 119.9(3)
C15 C16 H16 120.1
C17 C16 H16 120.1
C16 C17 C18 120.1(3)
C16 C17 H17 120.0
C18 C17 H17 120.0
C17 C18 C19 121.6(2)
C17 C18 H18 119.2
C19 C18 H18 119.2
C18 C19 N1 120.6(2)
C18 C19 C14 118.9(2)
N1 C19 C14 120.26(19)
C13 C28 H28A 109.5
C13 C28 H28B 109.5
H28A C28 H28B 109.5
C13 C28 H28C 109.5
H28A C28 H28C 109.5
H28B C28 H28C 109.5

loop_
_geom_bond_atom_site_label_1
_geom_bond_atom_site_label_2
_geom_bond_distance
Co1 N1 1.9013(15)
Co1 N2 1.9043(17)
Co1 N3 1.9122(17)
Co1 N4 1.9168(17)
O1 C1 1.247(3)
O2 C2 1.234(3)
N1 C1 1.377(3)
N1 C19 1.425(3)
N2 C2 1.381(3)
N2 C3 1.435(2)
N3 C9 1.323(3)
N3 C11 1.491(3)
N4 C13 1.327(3)
N4 C12 1.503(3)
C1 C2 1.559(3)
C3 C4 1.423(3)
C3 C8 1.427(3)
C4 C5 1.403(4)
C4 H4 0.9300
C5 C6 1.397(4)
C5 H5 0.9300
C6 C7 1.380(4)
C6 H6 0.9300
C7 C8 1.435(3)
C7 H7 0.9300
C8 C9 1.485(3)
C9 C10 1.531(3)
C10 H10A 0.9600
C10 H10B 0.9600
C10 H10C 0.9600
C11 C12 1.529(3)
C11 H11A 0.9700
C11 H11B 0.9700
C12 H12A 0.9700
C12 H12B 0.9700
C13 C14 1.477(4)
C13 C28 1.527(3)
C14 C19 1.435(3)
C14 C15 1.453(3)
C15 C16 1.375(4)
C15 H15 0.9300
C16 C17 1.390(4)
C16 H16 0.9300
C17 C18 1.403(4)
C17 H17 0.9300
C18 C19 1.425(3)
C18 H18 0.9300
C28 H28A 0.9600
C28 H28B 0.9600
C28 H28C 0.9600

loop_
_geom_torsion_atom_site_label_1
_geom_torsion_atom_site_label_2
_geom_torsion_atom_site_label_3
_geom_torsion_atom_site_label_4
_geom_torsion
N2 Co1 N1 C1 21.8(2)
N3 Co1 N1 C1 -58.8(7)
N4 Co1 N1 C1 -157.7(2)
N2 Co1 N1 C19 -166.9(3)
N3 Co1 N1 C19 112.6(7)
N4 Co1 N1 C19 13.6(3)
N1 Co1 N2 C2 -19.31(19)
N3 Co1 N2 C2 155.29(19)
N4 Co1 N2 C2 57(10)
N1 Co1 N2 C3 164.8(3)
N3 Co1 N2 C3 -20.6(3)
N4 Co1 N2 C3 -119(9)
N1 Co1 N3 C9 86.4(7)
N2 Co1 N3 C9 6.0(3)
N4 Co1 N3 C9 -174.5(3)
N1 Co1 N3 C11 -84.9(7)
N2 Co1 N3 C11 -165.2(2)
N4 Co1 N3 C11 14.3(2)
N1 Co1 N4 C13 -7.0(3)
N2 Co1 N4 C13 -84(10)
N3 Co1 N4 C13 178.4(3)
N1 Co1 N4 C12 176.9(2)
N2 Co1 N4 C12 100(9)
N3 Co1 N4 C12 2.3(2)
C19 N1 C1 O1 -11.0(5)
Co1 N1 C1 O1 161.1(2)
C19 N1 C1 C2 168.5(2)
Co1 N1 C1 C2 -19.4(3)
C3 N2 C2 O2 8.5(4)
Co1 N2 C2 O2 -167.7(2)
C3 N2 C2 C1 -171.1(3)
Co1 N2 C2 C1 12.6(3)
O1 C1 C2 O2 4.5(3)
N1 C1 C2 O2 -175.1(2)
O1 C1 C2 N2 -175.9(2)
N1 C1 C2 N2 4.6(3)
C2 N2 C3 C4 24.4(5)
Co1 N2 C3 C4 -160.0(3)
C2 N2 C3 C8 -157.1(3)
Co1 N2 C3 C8 18.4(4)
C8 C3 C4 C5 -2.3(5)
N2 C3 C4 C5 176.2(3)
C3 C4 C5 C6 0.0(5)
C4 C5 C6 C7 1.9(5)
C5 C6 C7 C8 -1.4(5)
C4 C3 C8 C7 2.7(5)
N2 C3 C8 C7 -175.8(3)
C4 C3 C8 C9 -177.8(3)
N2 C3 C8 C9 3.7(5)
C6 C7 C8 C3 -0.9(5)
C6 C7 C8 C9 179.6(3)
C11 N3 C9 C8 -178.5(3)
Co1 N3 C9 C8 10.6(4)
C11 N3 C9 C10 1.5(4)
Co1 N3 C9 C10 -169.3(2)
C3 C8 C9 N3 -18.3(5)
C7 C8 C9 N3 161.1(3)
C3 C8 C9 C10 161.6(3)
C7 C8 C9 C10 -18.9(4)
C9 N3 C11 C12 160.2(3)
Co1 N3 C11 C12 -27.2(3)
C13 N4 C12 C11 165.5(3)
Co1 N4 C12 C11 -17.8(3)
N3 C11 C12 N4 28.7(3)
C12 N4 C13 C14 174.5(3)
Co1 N4 C13 C14 -1.5(4)
C12 N4 C13 C28 -3.7(4)
Co1 N4 C13 C28 -179.7(2)
N4 C13 C14 C19 7.3(4)
C28 C13 C14 C19 -174.5(3)
N4 C13 C14 C15 -170.9(3)
C28 C13 C14 C15 7.3(4)
C19 C14 C15 C16 -2.5(4)
C13 C14 C15 C16 175.9(3)
C14 C15 C16 C17 0.2(5)
C15 C16 C17 C18 1.9(5)
C16 C17 C18 C19 -1.6(5)
C17 C18 C19 N1 -175.7(3)
C17 C18 C19 C14 -0.7(4)
C1 N1 C19 C18 -26.3(4)
Co1 N1 C19 C18 163.1(2)
C1 N1 C19 C14 158.7(2)
Co1 N1 C19 C14 -11.9(4)
C15 C14 C19 C18 2.6(3)
C13 C14 C19 C18 -175.6(2)
C15 C14 C19 N1 177.7(3)
C13 C14 C19 N1 -0.6(4)
